data_7157374
loop_
_publ_author_name
'Diaz-Rodriguez, Roberto M'
'Burke, Luke'
'Robertson, Katherine N.'
'Thompson, Alison'

_publ_section_title
;
 Synthesis, properties and reactivity of BCl<sub>2</sub> aza-BODIPY
 complexes and salts of the aza-dipyrrinato scaffold.
;
_journal_issue 11
_journal_name_full 'Organic &amp; biomolecular chemistry'
_journal_page_first 2139
_journal_page_last 2147
_journal_paper_doi 10.1039/d0ob00272k
_journal_volume 18
_journal_year 2020
_chemical_formula_moiety '2(C32 H24 N3), C H2 Cl2, 2(Br)'
_chemical_formula_sum 'C65 H50 Br2 Cl2 N6'
_chemical_formula_weight 1145.83
_space_group_crystal_system triclinic
_space_group_IT_number 2
_space_group_name_Hall '-P 1'
_space_group_name_H-M_alt 'P -1'
_atom_sites_solution_hydrogens mixed
_audit_creation_method SHELXL-2014/7
_audit_update_record
;
2019-09-23 deposited with the CCDC.	2020-02-25 downloaded from the CCDC.
;
_cell_angle_alpha 72.898(3)
_cell_angle_beta 88.384(3)
_cell_angle_gamma 80.368(3)
_cell_formula_units_Z 1
_cell_length_a 9.429(2)
_cell_length_b 10.505(3)
_cell_length_c 13.733(3)
_cell_measurement_reflns_used 2256
_cell_measurement_temperature 125(2)
_cell_measurement_theta_max 23.25
_cell_measurement_theta_min 2.74
_cell_volume 1281.5(5)
_computing_cell_refinement 'Bruker SAINT'
_computing_data_collection 'Bruker APEX2'
_computing_data_reduction 'Bruker SAINT'
_computing_structure_refinement 'SHELXL-2014/7 (Sheldrick, 2014)'
_computing_structure_solution 'SHELXT-2014/7 (Sheldrick, 2014)'
_diffrn_ambient_temperature 125(2)
_diffrn_measured_fraction_theta_full 0.998
_diffrn_measured_fraction_theta_max 0.994
_diffrn_measurement_device_type 'Bruker APEX-II CCD'
_diffrn_measurement_method '\f and \w scans'
_diffrn_radiation_monochromator graphite
_diffrn_radiation_source 'sealed tube'
_diffrn_radiation_type MoK\a
_diffrn_radiation_wavelength 0.71073
_diffrn_reflns_av_R_equivalents 0.1076
_diffrn_reflns_av_unetI/netI 0.1518
_diffrn_reflns_Laue_measured_fraction_full 0.998
_diffrn_reflns_Laue_measured_fraction_max 0.994
_diffrn_reflns_limit_h_max 11
_diffrn_reflns_limit_h_min -11
_diffrn_reflns_limit_k_max 13
_diffrn_reflns_limit_k_min -13
_diffrn_reflns_limit_l_max 17
_diffrn_reflns_limit_l_min -17
_diffrn_reflns_number 13954
_diffrn_reflns_point_group_measured_fraction_full 0.998
_diffrn_reflns_point_group_measured_fraction_max 0.994
_diffrn_reflns_theta_full 25.242
_diffrn_reflns_theta_max 26.400
_diffrn_reflns_theta_min 1.552
_exptl_absorpt_coefficient_mu 1.736
_exptl_absorpt_correction_T_max 0.7453
_exptl_absorpt_correction_T_min 0.6418
_exptl_absorpt_correction_type multi-scan
_exptl_absorpt_process_details 'SADABS; Bruker 2009'
_exptl_crystal_colour green
_exptl_crystal_density_diffrn 1.485
_exptl_crystal_description 'thin rectangular needle'
_exptl_crystal_F_000 586
_exptl_crystal_size_max 0.250
_exptl_crystal_size_mid 0.060
_exptl_crystal_size_min 0.030
_refine_diff_density_max 0.415
_refine_diff_density_min -0.605
_refine_diff_density_rms 0.106
_refine_ls_extinction_method none
_refine_ls_goodness_of_fit_ref 0.956
_refine_ls_hydrogen_treatment mixed
_refine_ls_matrix_type full
_refine_ls_number_parameters 360
_refine_ls_number_reflns 5211
_refine_ls_number_restraints 297
_refine_ls_restrained_S_all 0.936
_refine_ls_R_factor_all 0.1254
_refine_ls_R_factor_gt 0.0588
_refine_ls_shift/su_max 0.000
_refine_ls_shift/su_mean 0.000
_refine_ls_structure_factor_coef Fsqd
_refine_ls_weighting_details 'w=1/[\s^2^(Fo^2^)+(0.0289P)^2^] where P=(Fo^2^+2Fc^2^)/3'
_refine_ls_weighting_scheme calc
_refine_ls_wR_factor_gt 0.0867
_refine_ls_wR_factor_ref 0.1048
_reflns_Friedel_coverage 0.000
_reflns_number_gt 3080
_reflns_number_total 5211
_reflns_threshold_expression 'I > 2\s(I)'
_cod_data_source_file d0ob00272k2.cif
_cod_data_source_block LBA002_cmpd4HBr
_cod_depositor_comments 'Adding full bibliography for 7157373--7157377.cif.'
_cod_database_code 7157374
_shelx_shelxl_version_number 2014/7
_shelx_space_group_comment
;
The symmetry employed for this shelxl refinement is uniquely defined
by the following loop, which should always be used as a source of
symmetry information in preference to the above space-group names.
They are only intended as comments.
;
_shelx_estimated_absorpt_t_min 0.671
_shelx_estimated_absorpt_t_max 0.950

loop_
_space_group_symop_operation_xyz
'x, y, z'
'-x, -y, -z'

loop_
_atom_site_label
_atom_site_type_symbol
_atom_site_fract_x
_atom_site_fract_y
_atom_site_fract_z
_atom_site_U_iso_or_equiv
_atom_site_adp_type
_atom_site_occupancy
_atom_site_site_symmetry_order
_atom_site_calc_flag
_atom_site_refinement_flags_posn
_atom_site_refinement_flags_adp
_atom_site_refinement_flags_occupancy
_atom_site_disorder_assembly
_atom_site_disorder_group
Br1 Br 0.25496(5) 0.54510(5) 0.25727(4) 0.02330(15) Uani 1 1 d . . . . .
C33 C 0.0674(11) 0.5236(10) 0.0402(7) 0.037(3) Uani 0.5 1 d D U P A -1
H33A H 0.0462 0.5673 0.0949 0.044 Uiso 0.5 1 calc R U P A -1
H33B H 0.1668 0.5332 0.0176 0.044 Uiso 0.5 1 calc R U P A -1
Cl1 Cl 0.0550(13) 0.3508(8) 0.0882(7) 0.0381(16) Uani 0.5 1 d D U P A -1
Cl2 Cl -0.0538(13) 0.6046(8) -0.0629(8) 0.052(2) Uani 0.5 1 d D U P A -1
N1 N 0.3811(4) 0.2154(4) 0.5416(3) 0.0182(9) Uani 1 1 d . U . . .
N2 N 0.1498(4) 0.3236(4) 0.4540(3) 0.0171(9) Uani 1 1 d D U . . .
H2N H 0.177(5) 0.377(4) 0.394(2) 0.07(2) Uiso 1 1 d D . . . .
N3 N 0.4421(4) 0.2495(4) 0.3615(3) 0.0186(9) Uani 1 1 d D U . . .
H3N H 0.371(4) 0.321(3) 0.333(3) 0.049(17) Uiso 1 1 d D . . . .
C1 C 0.2412(5) 0.2577(4) 0.5390(3) 0.0187(10) Uani 1 1 d . U . . .
C2 C 0.0116(5) 0.3397(4) 0.4851(3) 0.0177(10) Uani 1 1 d . U . . .
C3 C 0.0109(5) 0.2824(4) 0.5916(3) 0.0196(11) Uani 1 1 d . U . . .
H3 H -0.0724 0.2779 0.6323 0.024 Uiso 1 1 calc R U . . .
C4 C 0.1506(5) 0.2337(4) 0.6270(3) 0.0195(10) Uani 1 1 d . U . . .
C5 C -0.1109(5) 0.4044(4) 0.4152(3) 0.0174(10) Uani 1 1 d . U . . .
C6 C -0.2478(4) 0.4339(4) 0.4550(3) 0.0203(11) Uani 1 1 d . U . . .
H6 H -0.2599 0.4135 0.5265 0.024 Uiso 1 1 calc R U . . .
C7 C -0.3645(5) 0.4927(4) 0.3889(3) 0.0224(11) Uani 1 1 d . U . . .
H7 H -0.4569 0.5122 0.4156 0.027 Uiso 1 1 calc R U . . .
C8 C -0.3483(5) 0.5236(5) 0.2841(3) 0.0246(11) Uani 1 1 d . U . . .
H8 H -0.4291 0.5641 0.2393 0.030 Uiso 1 1 calc R U . . .
C9 C -0.2131(5) 0.4947(5) 0.2454(3) 0.0241(11) Uani 1 1 d . U . . .
H9 H -0.2012 0.5161 0.1738 0.029 Uiso 1 1 calc R U . . .
C10 C -0.0966(5) 0.4356(4) 0.3097(3) 0.0220(11) Uani 1 1 d . U . . .
H10 H -0.0049 0.4156 0.2822 0.026 Uiso 1 1 calc R U . . .
C11 C 0.1946(5) 0.1746(4) 0.7352(3) 0.0188(10) Uani 1 1 d . U . . .
C12 C 0.3320(5) 0.1069(5) 0.7674(4) 0.0279(12) Uani 1 1 d . U . . .
H12 H 0.4016 0.0925 0.7187 0.033 Uiso 1 1 calc R U . . .
C13 C 0.3686(5) 0.0601(5) 0.8707(4) 0.0388(14) Uani 1 1 d . U . . .
H13 H 0.4634 0.0149 0.8921 0.047 Uiso 1 1 calc R U . . .
C14 C 0.2677(5) 0.0791(5) 0.9424(4) 0.0335(13) Uani 1 1 d . U . . .
H14 H 0.2937 0.0484 1.0128 0.040 Uiso 1 1 calc R U . . .
C15 C 0.1304(5) 0.1422(5) 0.9118(4) 0.0299(12) Uani 1 1 d . U . . .
H15 H 0.0604 0.1527 0.9612 0.036 Uiso 1 1 calc R U . . .
C16 C 0.0933(5) 0.1906(5) 0.8098(3) 0.0260(12) Uani 1 1 d . U . . .
H16 H -0.0019 0.2355 0.7894 0.031 Uiso 1 1 calc R U . . .
C17 C 0.4715(5) 0.2106(4) 0.4664(3) 0.0176(10) Uani 1 1 d . U . . .
C18 C 0.5624(5) 0.2118(4) 0.3131(3) 0.0206(11) Uani 1 1 d . U . . .
C19 C 0.6701(5) 0.1436(4) 0.3871(3) 0.0213(11) Uani 1 1 d . U . . .
H19 H 0.7639 0.1035 0.3739 0.026 Uiso 1 1 calc R U . . .
C20 C 0.6189(5) 0.1437(4) 0.4818(3) 0.0203(10) Uani 1 1 d . U . . .
C21 C 0.5665(5) 0.2427(5) 0.2024(3) 0.0237(11) Uani 1 1 d . U . . .
C22 C 0.4405(5) 0.2778(5) 0.1432(4) 0.0327(13) Uani 1 1 d . U . . .
H22 H 0.3499 0.2821 0.1752 0.039 Uiso 1 1 calc R U . . .
C23 C 0.4458(6) 0.3065(5) 0.0388(4) 0.0381(14) Uani 1 1 d . U . . .
H23 H 0.3591 0.3290 -0.0007 0.046 Uiso 1 1 calc R U . . .
C24 C 0.5767(6) 0.3024(5) -0.0086(4) 0.0412(14) Uani 1 1 d . U . . .
H24 H 0.5805 0.3236 -0.0807 0.049 Uiso 1 1 calc R U . . .
C25 C 0.7005(6) 0.2678(7) 0.0486(4) 0.0554(18) Uani 1 1 d . U . . .
H25 H 0.7905 0.2645 0.0158 0.067 Uiso 1 1 calc R U . . .
C26 C 0.6976(5) 0.2370(6) 0.1545(4) 0.0424(15) Uani 1 1 d . U . . .
H26 H 0.7849 0.2122 0.1934 0.051 Uiso 1 1 calc R U . . .
C27 C 0.6990(4) 0.0870(4) 0.5794(3) 0.0199(10) Uani 1 1 d . U . . .
C28 C 0.8124(5) -0.0203(5) 0.5899(4) 0.0292(12) Uani 1 1 d . U . . .
H28 H 0.8356 -0.0566 0.5346 0.035 Uiso 1 1 calc R U . . .
C29 C 0.8914(5) -0.0744(5) 0.6805(4) 0.0327(13) Uani 1 1 d . U . . .
H29 H 0.9674 -0.1486 0.6875 0.039 Uiso 1 1 calc R U . . .
C30 C 0.8600(5) -0.0206(5) 0.7607(4) 0.0333(13) Uani 1 1 d . U . . .
H30 H 0.9143 -0.0579 0.8227 0.040 Uiso 1 1 calc R U . . .
C31 C 0.7497(5) 0.0873(5) 0.7508(4) 0.0255(12) Uani 1 1 d . U . . .
H31 H 0.7290 0.1247 0.8057 0.031 Uiso 1 1 calc R U . . .
C32 C 0.6692(5) 0.1411(5) 0.6608(3) 0.0212(11) Uani 1 1 d . U . . .
H32 H 0.5934 0.2152 0.6545 0.025 Uiso 1 1 calc R U . . .

loop_
_atom_site_aniso_label
_atom_site_aniso_U_11
_atom_site_aniso_U_22
_atom_site_aniso_U_33
_atom_site_aniso_U_23
_atom_site_aniso_U_13
_atom_site_aniso_U_12
Br1 0.0183(3) 0.0292(3) 0.0196(3) -0.0038(2) 0.00069(19) -0.0022(2)
C33 0.051(7) 0.029(6) 0.032(6) -0.007(5) -0.007(5) -0.013(5)
Cl1 0.036(3) 0.039(4) 0.045(5) -0.018(3) 0.002(3) -0.012(3)
Cl2 0.034(3) 0.083(7) 0.033(4) -0.019(4) -0.007(3) 0.010(5)
N1 0.0177(19) 0.021(2) 0.017(2) -0.0060(17) -0.0026(15) -0.0031(16)
N2 0.0183(19) 0.017(2) 0.014(2) -0.0007(17) 0.0005(16) -0.0031(16)
N3 0.014(2) 0.027(2) 0.016(2) -0.0085(18) 0.0006(16) -0.0015(18)
C1 0.022(2) 0.019(3) 0.016(2) -0.007(2) -0.0040(17) -0.0050(19)
C2 0.019(2) 0.018(3) 0.017(2) -0.0059(19) 0.0025(17) -0.0053(19)
C3 0.016(2) 0.024(3) 0.020(2) -0.007(2) 0.0010(18) -0.0037(19)
C4 0.021(2) 0.019(3) 0.018(2) -0.0047(19) -0.0007(17) -0.0031(19)
C5 0.019(2) 0.018(2) 0.018(2) -0.0085(19) 0.0012(17) -0.0043(18)
C6 0.019(2) 0.020(3) 0.023(3) -0.007(2) 0.0019(19) -0.0050(19)
C7 0.014(2) 0.026(3) 0.028(3) -0.010(2) -0.0011(19) -0.001(2)
C8 0.021(2) 0.029(3) 0.026(3) -0.009(2) -0.006(2) -0.005(2)
C9 0.022(2) 0.035(3) 0.014(2) -0.008(2) -0.0039(19) -0.001(2)
C10 0.013(2) 0.030(3) 0.023(2) -0.007(2) 0.0004(18) -0.004(2)
C11 0.017(2) 0.022(3) 0.018(2) -0.0069(19) -0.0028(17) -0.0024(19)
C12 0.023(3) 0.034(3) 0.021(3) -0.001(2) 0.000(2) -0.003(2)
C13 0.024(3) 0.052(4) 0.027(3) 0.000(3) -0.005(2) 0.008(3)
C14 0.034(3) 0.043(3) 0.016(3) -0.001(2) -0.002(2) 0.000(2)
C15 0.031(3) 0.042(3) 0.016(3) -0.011(2) 0.000(2) -0.003(2)
C16 0.025(3) 0.032(3) 0.018(2) -0.005(2) -0.0043(19) 0.001(2)
C17 0.019(2) 0.017(3) 0.016(2) -0.0045(19) 0.0002(17) -0.0034(19)
C18 0.020(2) 0.023(3) 0.021(2) -0.009(2) 0.0032(18) -0.006(2)
C19 0.012(2) 0.024(3) 0.031(3) -0.012(2) 0.0035(18) -0.0048(19)
C20 0.018(2) 0.020(3) 0.024(2) -0.009(2) 0.0029(18) -0.0037(19)
C21 0.026(2) 0.024(3) 0.024(2) -0.009(2) 0.0071(19) -0.008(2)
C22 0.027(3) 0.046(4) 0.024(3) -0.013(2) 0.002(2) -0.001(2)
C23 0.042(3) 0.047(4) 0.025(3) -0.011(3) -0.005(2) -0.002(3)
C24 0.051(3) 0.056(4) 0.028(3) -0.021(3) 0.007(2) -0.026(3)
C25 0.041(3) 0.111(6) 0.031(3) -0.034(3) 0.020(2) -0.039(3)
C26 0.030(3) 0.077(4) 0.031(3) -0.024(3) 0.011(2) -0.024(3)
C27 0.016(2) 0.022(3) 0.022(2) -0.004(2) -0.0010(18) -0.0074(19)
C28 0.020(3) 0.030(3) 0.038(3) -0.013(2) -0.008(2) 0.002(2)
C29 0.022(3) 0.030(3) 0.042(3) -0.007(2) -0.010(2) 0.000(2)
C30 0.027(3) 0.033(3) 0.035(3) -0.004(2) -0.009(2) -0.004(2)
C31 0.022(3) 0.031(3) 0.023(3) -0.006(2) -0.003(2) -0.008(2)
C32 0.017(2) 0.024(3) 0.023(3) -0.006(2) -0.0012(19) -0.006(2)

loop_
_atom_type_symbol
_atom_type_description
_atom_type_scat_dispersion_real
_atom_type_scat_dispersion_imag
_atom_type_scat_source
C C 0.0033 0.0016 'International Tables Vol C Tables 4.2.6.8 and 6.1.1.4'
H H 0.0000 0.0000 'International Tables Vol C Tables 4.2.6.8 and 6.1.1.4'
Br Br -0.2901 2.4595 'International Tables Vol C Tables 4.2.6.8 and 6.1.1.4'
Cl Cl 0.1484 0.1585 'International Tables Vol C Tables 4.2.6.8 and 6.1.1.4'
N N 0.0061 0.0033 'International Tables Vol C Tables 4.2.6.8 and 6.1.1.4'

loop_
_geom_angle_atom_site_label_1
_geom_angle_atom_site_label_2
_geom_angle_atom_site_label_3
_geom_angle
_geom_angle_site_symmetry_1
_geom_angle_site_symmetry_3
_geom_angle_publ_flag
Cl2 C33 Cl1 111.0(9) . . ?
Cl2 C33 H33A 109.4 . . ?
Cl1 C33 H33A 109.4 . . ?
Cl2 C33 H33B 109.4 . . ?
Cl1 C33 H33B 109.4 . . ?
H33A C33 H33B 108.0 . . ?
C1 N1 C17 130.3(4) . . ?
C2 N2 C1 109.2(4) . . ?
C2 N2 H2N 121(3) . . ?
C1 N2 H2N 125(3) . . ?
C18 N3 C17 109.2(4) . . ?
C18 N3 H3N 125(3) . . ?
C17 N3 H3N 120(3) . . ?
N1 C1 N2 128.7(4) . . ?
N1 C1 C4 124.6(4) . . ?
N2 C1 C4 106.6(4) . . ?
N2 C2 C3 108.5(4) . . ?
N2 C2 C5 123.2(4) . . ?
C3 C2 C5 128.3(4) . . ?
C4 C3 C2 108.8(4) . . ?
C4 C3 H3 125.6 . . ?
C2 C3 H3 125.6 . . ?
C3 C4 C1 106.8(4) . . ?
C3 C4 C11 124.9(4) . . ?
C1 C4 C11 128.2(4) . . ?
C10 C5 C6 119.0(4) . . ?
C10 C5 C2 121.7(4) . . ?
C6 C5 C2 119.3(4) . . ?
C7 C6 C5 119.4(4) . . ?
C7 C6 H6 120.3 . . ?
C5 C6 H6 120.3 . . ?
C6 C7 C8 120.9(4) . . ?
C6 C7 H7 119.5 . . ?
C8 C7 H7 119.5 . . ?
C9 C8 C7 119.4(4) . . ?
C9 C8 H8 120.3 . . ?
C7 C8 H8 120.3 . . ?
C10 C9 C8 120.5(4) . . ?
C10 C9 H9 119.8 . . ?
C8 C9 H9 119.8 . . ?
C9 C10 C5 120.8(4) . . ?
C9 C10 H10 119.6 . . ?
C5 C10 H10 119.6 . . ?
C12 C11 C16 118.2(4) . . ?
C12 C11 C4 123.2(4) . . ?
C16 C11 C4 118.5(4) . . ?
C11 C12 C13 120.3(4) . . ?
C11 C12 H12 119.9 . . ?
C13 C12 H12 119.9 . . ?
C14 C13 C12 120.4(5) . . ?
C14 C13 H13 119.8 . . ?
C12 C13 H13 119.8 . . ?
C15 C14 C13 119.9(5) . . ?
C15 C14 H14 120.1 . . ?
C13 C14 H14 120.1 . . ?
C14 C15 C16 120.3(5) . . ?
C14 C15 H15 119.9 . . ?
C16 C15 H15 119.9 . . ?
C15 C16 C11 120.9(4) . . ?
C15 C16 H16 119.5 . . ?
C11 C16 H16 119.5 . . ?
N1 C17 N3 128.7(4) . . ?
N1 C17 C20 123.9(4) . . ?
N3 C17 C20 106.9(4) . . ?
N3 C18 C19 108.1(4) . . ?
N3 C18 C21 121.9(4) . . ?
C19 C18 C21 129.9(4) . . ?
C20 C19 C18 109.3(4) . . ?
C20 C19 H19 125.3 . . ?
C18 C19 H19 125.3 . . ?
C19 C20 C17 106.5(4) . . ?
C19 C20 C27 126.7(4) . . ?
C17 C20 C27 126.8(4) . . ?
C26 C21 C22 118.8(5) . . ?
C26 C21 C18 119.9(4) . . ?
C22 C21 C18 121.3(4) . . ?
C23 C22 C21 120.8(5) . . ?
C23 C22 H22 119.6 . . ?
C21 C22 H22 119.6 . . ?
C22 C23 C24 120.1(5) . . ?
C22 C23 H23 119.9 . . ?
C24 C23 H23 119.9 . . ?
C25 C24 C23 119.6(5) . . ?
C25 C24 H24 120.2 . . ?
C23 C24 H24 120.2 . . ?
C24 C25 C26 121.2(5) . . ?
C24 C25 H25 119.4 . . ?
C26 C25 H25 119.4 . . ?
C21 C26 C25 119.5(5) . . ?
C21 C26 H26 120.2 . . ?
C25 C26 H26 120.2 . . ?
C28 C27 C32 118.8(4) . . ?
C28 C27 C20 119.1(4) . . ?
C32 C27 C20 122.0(4) . . ?
C29 C28 C27 120.4(5) . . ?
C29 C28 H28 119.8 . . ?
C27 C28 H28 119.8 . . ?
C30 C29 C28 120.2(5) . . ?
C30 C29 H29 119.9 . . ?
C28 C29 H29 119.9 . . ?
C31 C30 C29 120.1(5) . . ?
C31 C30 H30 120.0 . . ?
C29 C30 H30 120.0 . . ?
C30 C31 C32 120.1(5) . . ?
C30 C31 H31 119.9 . . ?
C32 C31 H31 119.9 . . ?
C31 C32 C27 120.4(4) . . ?
C31 C32 H32 119.8 . . ?
C27 C32 H32 119.8 . . ?

loop_
_geom_bond_atom_site_label_1
_geom_bond_atom_site_label_2
_geom_bond_distance
_geom_bond_site_symmetry_2
_geom_bond_publ_flag
C33 Cl2 1.758(12) . ?
C33 Cl1 1.762(10) . ?
C33 H33A 0.9900 . ?
C33 H33B 0.9900 . ?
N1 C1 1.318(5) . ?
N1 C17 1.327(5) . ?
N2 C2 1.358(5) . ?
N2 C1 1.403(5) . ?
N2 H2N 0.905(19) . ?
N3 C18 1.359(5) . ?
N3 C17 1.400(5) . ?
N3 H3N 0.915(19) . ?
C1 C4 1.445(6) . ?
C2 C3 1.408(6) . ?
C2 C5 1.462(6) . ?
C3 C4 1.378(6) . ?
C3 H3 0.9500 . ?
C4 C11 1.474(6) . ?
C5 C10 1.395(6) . ?
C5 C6 1.410(6) . ?
C6 C7 1.383(6) . ?
C6 H6 0.9500 . ?
C7 C8 1.389(6) . ?
C7 H7 0.9500 . ?
C8 C9 1.389(6) . ?
C8 H8 0.9500 . ?
C9 C10 1.370(6) . ?
C9 H9 0.9500 . ?
C10 H10 0.9500 . ?
C11 C12 1.385(6) . ?
C11 C16 1.408(6) . ?
C12 C13 1.390(6) . ?
C12 H12 0.9500 . ?
C13 C14 1.384(6) . ?
C13 H13 0.9500 . ?
C14 C15 1.368(6) . ?
C14 H14 0.9500 . ?
C15 C16 1.375(6) . ?
C15 H15 0.9500 . ?
C16 H16 0.9500 . ?
C17 C20 1.440(6) . ?
C18 C19 1.402(6) . ?
C18 C21 1.458(6) . ?
C19 C20 1.375(6) . ?
C19 H19 0.9500 . ?
C20 C27 1.469(6) . ?
C21 C26 1.385(6) . ?
C21 C22 1.394(6) . ?
C22 C23 1.377(6) . ?
C22 H22 0.9500 . ?
C23 C24 1.380(7) . ?
C23 H23 0.9500 . ?
C24 C25 1.361(7) . ?
C24 H24 0.9500 . ?
C25 C26 1.394(7) . ?
C25 H25 0.9500 . ?
C26 H26 0.9500 . ?
C27 C28 1.395(6) . ?
C27 C32 1.398(6) . ?
C28 C29 1.387(6) . ?
C28 H28 0.9500 . ?
C29 C30 1.383(7) . ?
C29 H29 0.9500 . ?
C30 C31 1.381(6) . ?
C30 H30 0.9500 . ?
C31 C32 1.385(6) . ?
C31 H31 0.9500 . ?
C32 H32 0.9500 . ?

loop_
_geom_hbond_atom_site_label_D
_geom_hbond_atom_site_label_H
_geom_hbond_atom_site_label_A
_geom_hbond_distance_DH
_geom_hbond_distance_HA
_geom_hbond_distance_DA
_geom_hbond_angle_DHA
_geom_hbond_site_symmetry_A
N2 H2N Br1 0.905(19) 2.37(2) 3.259(4) 169(5) .
N3 H3N Br1 0.915(19) 2.37(2) 3.240(4) 160(4) .

loop_
_geom_torsion_atom_site_label_1
_geom_torsion_atom_site_label_2
_geom_torsion_atom_site_label_3
_geom_torsion_atom_site_label_4
_geom_torsion
_geom_torsion_site_symmetry_1
_geom_torsion_site_symmetry_2
_geom_torsion_site_symmetry_3
_geom_torsion_site_symmetry_4
_geom_torsion_publ_flag
C17 N1 C1 N2 -7.6(8) . . . . ?
C17 N1 C1 C4 167.4(4) . . . . ?
C2 N2 C1 N1 175.3(4) . . . . ?
C2 N2 C1 C4 -0.4(5) . . . . ?
C1 N2 C2 C3 -0.8(5) . . . . ?
C1 N2 C2 C5 -179.6(4) . . . . ?
N2 C2 C3 C4 1.7(5) . . . . ?
C5 C2 C3 C4 -179.5(4) . . . . ?
C2 C3 C4 C1 -1.9(5) . . . . ?
C2 C3 C4 C11 175.7(4) . . . . ?
N1 C1 C4 C3 -174.5(4) . . . . ?
N2 C1 C4 C3 1.4(5) . . . . ?
N1 C1 C4 C11 8.0(8) . . . . ?
N2 C1 C4 C11 -176.1(4) . . . . ?
N2 C2 C5 C10 10.0(7) . . . . ?
C3 C2 C5 C10 -168.6(4) . . . . ?
N2 C2 C5 C6 -171.1(4) . . . . ?
C3 C2 C5 C6 10.3(7) . . . . ?
C10 C5 C6 C7 0.1(7) . . . . ?
C2 C5 C6 C7 -178.8(4) . . . . ?
C5 C6 C7 C8 -0.3(7) . . . . ?
C6 C7 C8 C9 0.1(7) . . . . ?
C7 C8 C9 C10 0.4(7) . . . . ?
C8 C9 C10 C5 -0.6(7) . . . . ?
C6 C5 C10 C9 0.4(7) . . . . ?
C2 C5 C10 C9 179.2(4) . . . . ?
C3 C4 C11 C12 169.1(5) . . . . ?
C1 C4 C11 C12 -13.8(7) . . . . ?
C3 C4 C11 C16 -12.7(7) . . . . ?
C1 C4 C11 C16 164.5(5) . . . . ?
C16 C11 C12 C13 -1.8(7) . . . . ?
C4 C11 C12 C13 176.4(5) . . . . ?
C11 C12 C13 C14 0.8(8) . . . . ?
C12 C13 C14 C15 1.1(8) . . . . ?
C13 C14 C15 C16 -2.0(8) . . . . ?
C14 C15 C16 C11 0.9(8) . . . . ?
C12 C11 C16 C15 1.0(7) . . . . ?
C4 C11 C16 C15 -177.4(4) . . . . ?
C1 N1 C17 N3 -0.2(8) . . . . ?
C1 N1 C17 C20 -170.7(4) . . . . ?
C18 N3 C17 N1 -172.5(4) . . . . ?
C18 N3 C17 C20 -0.7(5) . . . . ?
C17 N3 C18 C19 2.0(5) . . . . ?
C17 N3 C18 C21 -178.0(4) . . . . ?
N3 C18 C19 C20 -2.6(5) . . . . ?
C21 C18 C19 C20 177.4(5) . . . . ?
C18 C19 C20 C17 2.1(5) . . . . ?
C18 C19 C20 C27 -177.8(4) . . . . ?
N1 C17 C20 C19 171.4(4) . . . . ?
N3 C17 C20 C19 -0.9(5) . . . . ?
N1 C17 C20 C27 -8.7(7) . . . . ?
N3 C17 C20 C27 179.0(4) . . . . ?
N3 C18 C21 C26 162.2(5) . . . . ?
C19 C18 C21 C26 -17.7(8) . . . . ?
N3 C18 C21 C22 -18.0(7) . . . . ?
C19 C18 C21 C22 162.1(5) . . . . ?
C26 C21 C22 C23 0.0(8) . . . . ?
C18 C21 C22 C23 -179.8(5) . . . . ?
C21 C22 C23 C24 -0.9(8) . . . . ?
C22 C23 C24 C25 1.1(9) . . . . ?
C23 C24 C25 C26 -0.4(9) . . . . ?
C22 C21 C26 C25 0.7(8) . . . . ?
C18 C21 C26 C25 -179.4(5) . . . . ?
C24 C25 C26 C21 -0.6(9) . . . . ?
C19 C20 C27 C28 -27.4(7) . . . . ?
C17 C20 C27 C28 152.6(4) . . . . ?
C19 C20 C27 C32 149.7(5) . . . . ?
C17 C20 C27 C32 -30.2(7) . . . . ?
C32 C27 C28 C29 1.7(7) . . . . ?
C20 C27 C28 C29 178.9(4) . . . . ?
C27 C28 C29 C30 -1.2(7) . . . . ?
C28 C29 C30 C31 0.0(7) . . . . ?
C29 C30 C31 C32 0.7(7) . . . . ?
C30 C31 C32 C27 -0.1(7) . . . . ?
C28 C27 C32 C31 -1.1(6) . . . . ?
C20 C27 C32 C31 -178.2(4) . . . . ?
